data_4075170
loop_
_publ_author_name
'Wang, Hong'
'Chan, Hoi-Shan'
'Xie, Zuowei'

_publ_section_title
;
 Pentavalent vs Trivalent Phosphorus-Bridged Ligands. Synthesis and
 Structural Characterization of Unexpected Group 4 Metal Complexes
 Incorporating an Indenylide Unit,
 [\s:\s-iPr2NP(O)(C9H6)(C2B10H10)]M(NR2)2
;
_journal_issue 10
_journal_name_full Organometallics
_journal_page_first 2569
_journal_paper_doi 10.1021/om060082l
_journal_volume 25
_journal_year 2006
_chemical_formula_sum 'C36 H66 B10 Hf N3 O2 P'
_chemical_formula_weight 890.48
_chemical_name_systematic
; 
 ? 
;
_space_group_IT_number 14
_symmetry_cell_setting monoclinic
_symmetry_space_group_name_Hall '-P 2ybc'
_symmetry_space_group_name_H-M 'P 1 21/c 1'
_atom_sites_solution_hydrogens geom
_atom_sites_solution_primary direct
_atom_sites_solution_secondary difmap
_audit_creation_method SHELXL-97
_cell_angle_alpha 90.00
_cell_angle_beta 93.21(3)
_cell_angle_gamma 90.00
_cell_formula_units_Z 4
_cell_length_a 11.275(2)
_cell_length_b 21.105(4)
_cell_length_c 18.833(4)
_cell_measurement_temperature 293(2)
_cell_volume 4474.4(15)
_computing_cell_refinement 'Bruker FRAMBO'
_computing_data_collection 'Bruker FRAMBO'
_computing_data_reduction 'Bruker SHELXTL'
_computing_molecular_graphics 'SIEMENS SHELXTL'
_computing_publication_material 'SIEMENS SHELXTL'
_computing_structure_refinement 'SHELXL-97 (Sheldrick, 1997)'
_computing_structure_solution 'SHELXS-97 (Sheldrick, 1990)'
_diffrn_ambient_temperature 293(2)
_diffrn_measured_fraction_theta_full 0.997
_diffrn_measured_fraction_theta_max 0.997
_diffrn_measurement_device_type 'AFC7R RIGAKU DIFFRACTOMETER'
_diffrn_measurement_method 'OMEGA SCAN'
_diffrn_radiation_monochromator graphite
_diffrn_radiation_source 'fine-focus sealed tube'
_diffrn_radiation_type MoK\a
_diffrn_radiation_wavelength 0.71073
_diffrn_reflns_av_R_equivalents 0.0493
_diffrn_reflns_av_sigmaI/netI 0.1119
_diffrn_reflns_limit_h_max 13
_diffrn_reflns_limit_h_min 0
_diffrn_reflns_limit_k_max 25
_diffrn_reflns_limit_k_min 0
_diffrn_reflns_limit_l_max 22
_diffrn_reflns_limit_l_min -22
_diffrn_reflns_number 8326
_diffrn_reflns_theta_full 25.03
_diffrn_reflns_theta_max 25.03
_diffrn_reflns_theta_min 2.05
_exptl_absorpt_coefficient_mu 2.401
_exptl_absorpt_correction_T_max 1.0000
_exptl_absorpt_correction_T_min 0.62597
_exptl_absorpt_correction_type sadabs
_exptl_crystal_colour YELLOW
_exptl_crystal_density_diffrn 1.322
_exptl_crystal_density_method 'not measured'
_exptl_crystal_description BLOCK
_exptl_crystal_F_000 1824
_exptl_crystal_size_max 0.50
_exptl_crystal_size_mid 0.40
_exptl_crystal_size_min 0.20
_refine_diff_density_max 0.710
_refine_diff_density_min -0.903
_refine_diff_density_rms 0.096
_refine_ls_extinction_method none
_refine_ls_goodness_of_fit_ref 0.942
_refine_ls_hydrogen_treatment riding
_refine_ls_matrix_type full
_refine_ls_number_parameters 478
_refine_ls_number_reflns 7898
_refine_ls_number_restraints 16
_refine_ls_restrained_S_all 0.941
_refine_ls_R_factor_all 0.1429
_refine_ls_R_factor_gt 0.0497
_refine_ls_shift/su_max 0.003
_refine_ls_shift/su_mean 0.000
_refine_ls_structure_factor_coef Fsqd
_refine_ls_weighting_details 'calc w=1/[\s^2^(Fo^2^)+(0.0539P)^2^+0.0000P] where P=(Fo^2^+2Fc^2^)/3'
_refine_ls_weighting_scheme calc
_refine_ls_wR_factor_gt 0.1164
_refine_ls_wR_factor_ref 0.1451
_reflns_number_gt 3763
_reflns_number_total 7898
_reflns_threshold_expression >2sigma(I)
_cod_data_source_file om060082lsi20060126_023303.cif
_cod_data_source_block 6
_cod_depositor_comments
;
The following automatic conversions were performed:

'_symmetry_cell_setting' value 'MONOCLINIC' changed to 'monoclinic'
according to /home/saulius/struct/CIF-dictionaries/cif_core.dic
dictionary named 'cif_core.dic' version 2.4.1 from 2010-06-29.

Automatic conversion script
Id: cif_fix_values 1715 2011-07-08 13:25:40Z adriana 
;
_cod_original_cell_volume 4474.4(16)
_cod_original_sg_symbol_H-M P2(1)/c
_cod_database_code 4075170

loop_
_symmetry_equiv_pos_as_xyz
'x, y, z'
'-x, y+1/2, -z+1/2'
'-x, -y, -z'
'x, -y-1/2, z-1/2'

loop_
_atom_site_label
_atom_site_type_symbol
_atom_site_fract_x
_atom_site_fract_y
_atom_site_fract_z
_atom_site_U_iso_or_equiv
_atom_site_adp_type
_atom_site_occupancy
_atom_site_symmetry_multiplicity
_atom_site_calc_flag
_atom_site_refinement_flags
Hf1 Hf 0.430723(1) 0.249864(1) 0.391977(1) 0.05932(0) Uani 1 1 d .
P1 P 0.246176(9) 0.136625(4) 0.341187(5) 0.05627(3) Uani 1 1 d .
O1 O 0.324242(19) 0.170214(10) 0.399509(11) 0.05598(8) Uani 1 1 d .
O2 O 0.52605(2) 0.196174(14) 0.481552(14) 0.09732(12) Uani 1 1 d .
N1 N 0.14110(3) 0.098880(13) 0.380632(15) 0.06299(10) Uani 1 1 d .
N2 N 0.57147(3) 0.255835(15) 0.331831(19) 0.08357(12) Uani 1 1 d .
N3 N 0.41166(3) 0.326361(14) 0.450815(16) 0.07769(12) Uani 1 1 d .
C1 C 0.18789(3) 0.206143(15) 0.288947(18) 0.05310(11) Uani 1 1 d .
C2 C 0.27719(3) 0.270146(15) 0.305717(19) 0.06137(13) Uani 1 1 d .
C11 C 0.08335(4) 0.038056(18) 0.35543(2) 0.08844(17) Uani 1 1 d .
H11A H 0.0214 0.0287 0.3884 0.106 Uiso 1 1 calc R
C12 C 0.02127(4) 0.04526(2) 0.28273(2) 0.1126(2) Uani 1 1 d .
H12A H -0.0153 0.0058 0.2686 0.169 Uiso 1 1 calc R
H12B H 0.0781 0.0570 0.2490 0.169 Uiso 1 1 calc R
H12C H -0.0385 0.0775 0.2843 0.169 Uiso 1 1 calc R
C13 C 0.16753(4) -0.017778(18) 0.35880(2) 0.1085(2) Uani 1 1 d .
H13A H 0.2025 -0.0219 0.4062 0.163 Uiso 1 1 calc R
H13B H 0.2290 -0.0112 0.3263 0.163 Uiso 1 1 calc R
H13C H 0.1246 -0.0557 0.3460 0.163 Uiso 1 1 calc R
C14 C 0.10342(3) 0.123000(17) 0.449828(19) 0.07334(14) Uani 1 1 d .
H14A H 0.1458 0.1630 0.4586 0.088 Uiso 1 1 calc R
C15 C -0.02889(3) 0.13815(2) 0.45109(2) 0.10214(18) Uani 1 1 d .
H15A H -0.0512 0.1665 0.4128 0.153 Uiso 1 1 calc R
H15B H -0.0447 0.1578 0.4956 0.153 Uiso 1 1 calc R
H15C H -0.0740 0.0997 0.4457 0.153 Uiso 1 1 calc R
C16 C 0.14306(4) 0.07827(2) 0.511101(19) 0.10211(19) Uani 1 1 d .
H16A H 0.2267 0.0701 0.5097 0.153 Uiso 1 1 calc R
H16B H 0.1002 0.0391 0.5062 0.153 Uiso 1 1 calc R
H16C H 0.1271 0.0977 0.5557 0.153 Uiso 1 1 calc R
C17 C 0.32827(3) 0.090160(16) 0.289649(18) 0.06246(13) Uani 1 1 d .
C18 C 0.32014(4) 0.076862(17) 0.21487(2) 0.08400(16) Uani 1 1 d .
H18 H 0.2618 0.0918 0.1822 0.101 Uiso 1 1 calc R
C19 C 0.41555(4) 0.037316(18) 0.19957(2) 0.09867(17) Uani 1 1 d .
H19 H 0.4306 0.0219 0.1547 0.118 Uiso 1 1 calc R
C20 C 0.48444(4) 0.024512(19) 0.26177(2) 0.09292(17) Uani 1 1 d .
C21 C 0.58952(4) -0.00914(2) 0.27415(2) 0.1179(2) Uani 1 1 d .
H21A H 0.6248 -0.0292 0.2367 0.141 Uiso 1 1 calc R
C22 C 0.64104(5) -0.01274(2) 0.34188(2) 0.1341(2) Uani 1 1 d .
H22A H 0.7117 -0.0351 0.3498 0.161 Uiso 1 1 calc R
C23 C 0.58987(4) 0.01624(2) 0.39873(3) 0.1367(2) Uani 1 1 d .
H23 H 0.6250 0.0132 0.4445 0.164 Uiso 1 1 calc R
C24 C 0.48395(4) 0.05023(2) 0.38578(2) 0.10644(19) Uani 1 1 d .
H24A H 0.4476 0.0686 0.4238 0.128 Uiso 1 1 calc R
C25 C 0.43233(4) 0.057148(17) 0.31812(2) 0.08020(16) Uani 1 1 d .
C26 C 0.66490(5) 0.30671(3) 0.33422(3) 0.1570(3) Uani 1 1 d .
H26A H 0.6529 0.3333 0.3752 0.188 Uiso 1 1 calc R
H26B H 0.7417 0.2864 0.3422 0.188 Uiso 1 1 calc R
C27 C 0.67022(5) 0.34567(2) 0.27550(2) 0.1677(3) Uani 1 1 d .
H27A H 0.7336 0.3757 0.2834 0.252 Uiso 1 1 calc R
H27B H 0.5963 0.3679 0.2679 0.252 Uiso 1 1 calc R
H27C H 0.6844 0.3205 0.2344 0.252 Uiso 1 1 calc R
C28 C 0.59305(4) 0.20423(2) 0.28474(3) 0.1392(3) Uani 1 1 d .
H28A H 0.5270 0.1753 0.2891 0.167 Uiso 1 1 calc R
H28B H 0.5840 0.2218 0.2372 0.167 Uiso 1 1 calc R
C29 C 0.68945(5) 0.16788(3) 0.28503(4) 0.2945(4) Uani 1 1 d .
H29A H 0.6804 0.1372 0.2475 0.442 Uiso 1 1 calc R
H29B H 0.6997 0.1465 0.3299 0.442 Uiso 1 1 calc R
H29C H 0.7578 0.1938 0.2779 0.442 Uiso 1 1 calc R
C30 C 0.45625(4) 0.390526(19) 0.43846(3) 0.1221(2) Uani 1 1 d .
H30A H 0.3895 0.4196 0.4378 0.147 Uiso 1 1 calc R
H30B H 0.4881 0.3916 0.3917 0.147 Uiso 1 1 calc R
C31 C 0.54863(5) 0.41406(2) 0.49074(3) 0.1920(3) Uani 1 1 d .
H31A H 0.5734 0.4556 0.4771 0.288 Uiso 1 1 calc R
H31B H 0.6156 0.3859 0.4921 0.288 Uiso 1 1 calc R
H31C H 0.5169 0.4159 0.5370 0.288 Uiso 1 1 calc R
C32 C 0.34208(4) 0.32071(2) 0.51482(3) 0.1192(2) Uani 1 1 d .
H32A H 0.3119 0.2778 0.5172 0.143 Uiso 1 1 calc R
H32B H 0.3951 0.3274 0.5565 0.143 Uiso 1 1 calc R
C33 C 0.24198(5) 0.36459(2) 0.51801(3) 0.1387(3) Uani 1 1 d .
H33A H 0.2018 0.3572 0.5609 0.208 Uiso 1 1 calc R
H33B H 0.1877 0.3579 0.4776 0.208 Uiso 1 1 calc R
H33C H 0.2708 0.4074 0.5177 0.208 Uiso 1 1 calc R
C34 C 0.65093(4) 0.21383(3) 0.50055(3) 0.1814(3) Uani 1 1 d .
H34A H 0.7012 0.2005 0.4632 0.218 Uiso 1 1 calc R
H34B H 0.6574 0.2595 0.5055 0.218 Uiso 1 1 calc R
C35 C 0.68651(7) 0.18586(5) 0.56183(4) 0.3082(6) Uani 1 1 d .
H35A H 0.7001 0.2172 0.5990 0.370 Uiso 1 1 calc R
H35B H 0.7596 0.1626 0.5565 0.370 Uiso 1 1 calc R
C36 C 0.56371(5) 0.13039(3) 0.58457(3) 0.2040(4) Uani 1 1 d .
H36A H 0.5749 0.0876 0.5675 0.245 Uiso 1 1 calc R
H36B H 0.5491 0.1301 0.6348 0.245 Uiso 1 1 calc R
C37 C 0.47607(4) 0.16528(2) 0.542426(19) 0.08933(17) Uani 1 1 d .
H37A H 0.4411 0.1971 0.5719 0.107 Uiso 1 1 calc R
H37B H 0.4133 0.1366 0.5256 0.107 Uiso 1 1 calc R
C38 C -0.12057(5) 0.429259(13) 0.477795(18) 0.2156(3) Uani 1 1 d D
C39 C -0.15412(5) 0.45735(3) 0.540473(11) 0.2173(4) Uani 1 1 d D
H39A H -0.1659 0.5004 0.5322 0.261 Uiso 1 1 calc R
C40 C -0.17654(6) 0.444586(16) 0.611074(18) 0.3578(6) Uani 1 1 d D
H40A H -0.2021 0.4682 0.6490 0.429 Uiso 1 1 calc R
C41 C -0.14458(4) 0.381513(13) 0.60082(2) 0.2232(4) Uani 1 1 d D
H41A H -0.1564 0.3589 0.6422 0.268 Uiso 1 1 calc R
C42 C -0.10118(4) 0.34048(2) 0.550342(13) 0.1902(3) Uani 1 1 d D
H42A H -0.0790 0.2991 0.5615 0.228 Uiso 1 1 calc R
C43 C -0.09307(5) 0.365060(12) 0.482556(16) 0.1612(3) Uani 1 1 d D
H43A H -0.0714 0.3410 0.4440 0.193 Uiso 1 1 calc R
C44 C -0.11465(6) 0.46208(2) 0.41641(3) 0.3105(6) Uani 1 1 d D
H44A H -0.1393 0.5050 0.4237 0.466 Uiso 1 1 calc R
H44B H -0.1660 0.4428 0.3802 0.466 Uiso 1 1 calc R
H44C H -0.0344 0.4617 0.4018 0.466 Uiso 1 1 calc R
B3 B 0.27382(4) 0.233261(17) 0.22379(2) 0.06448(16) Uani 1 1 d .
H3 H 0.3505 0.2075 0.2045 0.077 Uiso 1 1 calc R
B4 B 0.12363(4) 0.20706(2) 0.20504(2) 0.06653(16) Uani 1 1 d .
H4 H 0.1019 0.1643 0.1735 0.080 Uiso 1 1 calc R
B5 B 0.04246(4) 0.22851(2) 0.27784(2) 0.08027(18) Uani 1 1 d .
H5 H -0.0325 0.1993 0.2935 0.096 Uiso 1 1 calc R
B6 B 0.14075(4) 0.266943(19) 0.34218(3) 0.06700(16) Uani 1 1 d .
H6 H 0.1316 0.2627 0.3998 0.080 Uiso 1 1 calc R
B7 B 0.27395(4) 0.31691(2) 0.23142(2) 0.07118(17) Uani 1 1 d .
H7 H 0.3502 0.3457 0.2167 0.085 Uiso 1 1 calc R
B8 B 0.17520(5) 0.27752(2) 0.16652(3) 0.07663(17) Uani 1 1 d .
H8 H 0.1870 0.2805 0.1090 0.092 Uiso 1 1 calc R
B9 B 0.03325(4) 0.27657(2) 0.20165(3) 0.07753(17) Uani 1 1 d .
H9 H -0.0482 0.2799 0.1669 0.093 Uiso 1 1 calc R
B10 B 0.04260(4) 0.31109(2) 0.28623(2) 0.07353(16) Uani 1 1 d .
H10 H -0.0332 0.3360 0.3077 0.088 Uiso 1 1 calc R
B11 B 0.18808(4) 0.33752(2) 0.30300(2) 0.07342(17) Uani 1 1 d .
H11 H 0.2079 0.3804 0.3347 0.088 Uiso 1 1 calc R
B12 B 0.12308(4) 0.34295(2) 0.21671(2) 0.07894(18) Uani 1 1 d .
H12 H 0.1009 0.3888 0.1917 0.095 Uiso 1 1 calc R

loop_
_atom_site_aniso_label
_atom_site_aniso_U_11
_atom_site_aniso_U_22
_atom_site_aniso_U_33
_atom_site_aniso_U_23
_atom_site_aniso_U_13
_atom_site_aniso_U_12
Hf1 0.04523(1) 0.06320(1) 0.07025(1) -0.00038(1) 0.00958(1) -0.00465(1)
P1 0.04970(5) 0.05456(5) 0.06431(5) 0.00154(5) 0.00118(5) -0.00031(5)
O1 0.04427(13) 0.05557(13) 0.06828(14) 0.00567(12) 0.00472(12) -0.00171(12)
O2 0.06723(18) 0.1400(2) 0.08313(18) 0.02092(19) -0.00977(16) -0.01985(19)
N1 0.05345(18) 0.06210(17) 0.07350(18) 0.00433(16) 0.00414(16) -0.01143(15)
N2 0.05637(17) 0.0996(2) 0.0974(2) 0.0036(2) 0.02804(16) -0.0127(2)
N3 0.06006(19) 0.0844(2) 0.0899(2) -0.01288(19) 0.01582(18) -0.01316(19)
C1 0.03873(18) 0.05174(19) 0.0697(2) 0.00020(18) 0.01089(17) -0.00087(16)
C2 0.0618(2) 0.0607(2) 0.0625(2) 0.00068(17) 0.01098(19) 0.00308(18)
C11 0.0878(3) 0.0720(3) 0.1054(3) 0.0005(2) 0.0040(3) -0.0238(2)
C12 0.1097(4) 0.0922(3) 0.1314(4) 0.0059(3) -0.0333(3) -0.0378(3)
C13 0.1063(4) 0.0623(3) 0.1563(4) -0.0005(3) 0.0010(3) -0.0211(3)
C14 0.0618(2) 0.0680(2) 0.0910(3) 0.0057(2) 0.0111(2) -0.0094(2)
C15 0.0614(3) 0.1275(4) 0.1205(3) 0.0121(3) 0.0319(2) 0.0098(3)
C16 0.1111(4) 0.1180(3) 0.0773(3) 0.0040(3) 0.0054(3) -0.0282(3)
C17 0.0696(2) 0.0569(2) 0.0614(2) 0.00501(18) 0.0089(2) 0.0105(2)
C18 0.1024(3) 0.0771(3) 0.0722(2) 0.0018(2) 0.0026(3) 0.0260(3)
C19 0.1327(4) 0.0713(2) 0.0965(3) -0.0034(2) 0.0466(3) 0.0366(3)
C20 0.1139(4) 0.0672(2) 0.0972(3) -0.0010(2) 0.0017(3) 0.0346(2)
C21 0.1447(4) 0.0931(3) 0.1180(4) -0.0030(3) 0.0258(3) 0.0631(3)
C22 0.1149(4) 0.1369(4) 0.1473(4) -0.0137(4) -0.0209(3) 0.0723(3)
C23 0.1430(4) 0.1203(3) 0.1431(4) -0.0186(3) -0.0246(4) 0.0792(3)
C24 0.1036(3) 0.1001(3) 0.1138(3) -0.0146(3) -0.0102(3) 0.0425(3)
C25 0.0887(3) 0.0643(2) 0.0884(3) -0.0119(2) 0.0120(3) 0.0108(2)
C26 0.0981(4) 0.1829(6) 0.1937(6) 0.0133(5) 0.0407(4) 0.0061(4)
C27 0.2003(6) 0.1595(5) 0.1471(4) 0.0734(4) 0.0448(4) -0.0100(5)
C28 0.0855(3) 0.1288(4) 0.2094(5) -0.0104(4) 0.0626(4) -0.0124(3)
C29 0.1180(4) 0.1931(6) 0.5913(11) -0.1018(8) 0.1886(5) -0.0226(5)
C30 0.1054(4) 0.0962(3) 0.1688(4) -0.0085(3) 0.0435(3) -0.0311(3)
C31 0.1175(5) 0.1511(4) 0.3083(7) -0.0969(5) 0.0206(5) -0.0464(4)
C32 0.1142(4) 0.0913(3) 0.1555(4) 0.0087(3) 0.0385(4) 0.0059(3)
C33 0.1448(5) 0.1112(4) 0.1622(5) 0.0009(4) 0.0261(4) 0.0278(4)
C34 0.0767(3) 0.3112(6) 0.1501(4) 0.1213(4) -0.0478(3) -0.0339(4)
C35 0.1611(7) 0.5360(15) 0.2207(8) -0.0200(10) -0.0497(6) -0.0792(9)
C36 0.2176(7) 0.2795(7) 0.1099(4) 0.0285(5) -0.0349(4) 0.0947(6)
C37 0.0744(3) 0.1125(3) 0.0838(3) 0.0133(3) 0.0280(2) 0.0011(3)
C38 0.2008(6) 0.2548(6) 0.1825(5) 0.1233(4) -0.0674(5) -0.1152(5)
C39 0.2326(8) 0.2101(7) 0.2012(6) -0.0288(6) -0.0609(6) 0.0197(7)
C40 0.3344(10) 0.4207(14) 0.2964(8) 0.0566(10) -0.1782(7) 0.0202(11)
C41 0.1054(4) 0.4107(11) 0.1580(5) -0.0297(7) 0.0463(4) -0.0367(7)
C42 0.1120(5) 0.2457(6) 0.2086(5) 0.1261(4) -0.0299(4) 0.0134(5)
C43 0.1174(5) 0.1765(5) 0.1875(6) 0.0214(5) -0.0098(5) 0.0038(5)
C44 0.1816(8) 0.3818(13) 0.3663(11) -0.0229(11) 0.0006(9) -0.0096(10)
B3 0.0666(3) 0.0524(3) 0.0758(3) -0.0016(2) 0.0153(2) 0.0038(2)
B4 0.0517(3) 0.0724(3) 0.0740(3) 0.0130(2) -0.0101(2) -0.0044(2)
B5 0.0540(3) 0.1073(4) 0.0794(3) 0.0210(3) 0.0031(3) 0.0054(3)
B6 0.0464(2) 0.0687(3) 0.0860(3) -0.0023(2) 0.0046(2) 0.0103(2)
B7 0.0614(3) 0.0654(3) 0.0866(3) 0.0125(3) 0.0020(3) 0.0029(2)
B8 0.0779(3) 0.0792(3) 0.0720(3) 0.0142(3) -0.0024(3) 0.0186(3)
B9 0.0587(3) 0.0881(3) 0.0846(3) 0.0144(3) -0.0063(3) 0.0209(3)
B10 0.0629(3) 0.0904(3) 0.0688(3) -0.0027(3) 0.0166(2) 0.0265(3)
B11 0.0824(3) 0.0527(2) 0.0865(3) 0.0031(2) 0.0161(3) 0.0183(2)
B12 0.0810(3) 0.0640(3) 0.0919(3) 0.0101(3) 0.0052(3) 0.0098(3)

loop_
_atom_type_symbol
_atom_type_description
_atom_type_scat_dispersion_real
_atom_type_scat_dispersion_imag
_atom_type_scat_source
C C 0.0033 0.0016 'International Tables Vol C Tables 4.2.6.8 and 6.1.1.4'
H H 0.0000 0.0000 'International Tables Vol C Tables 4.2.6.8 and 6.1.1.4'
N N 0.0061 0.0033 'International Tables Vol C Tables 4.2.6.8 and 6.1.1.4'
O O 0.0106 0.0060 'International Tables Vol C Tables 4.2.6.8 and 6.1.1.4'
P P 0.1023 0.0942 'International Tables Vol C Tables 4.2.6.8 and 6.1.1.4'
Hf Hf -0.5830 6.1852 'International Tables Vol C Tables 4.2.6.8 and 6.1.1.4'
B B 0.0013 0.0007 'International Tables Vol C Tables 4.2.6.8 and 6.1.1.4'

loop_
_geom_angle_atom_site_label_1
_geom_angle_atom_site_label_2
_geom_angle_atom_site_label_3
_geom_angle
N3 Hf1 N2 112.320(18)
N3 Hf1 O1 122.81(2)
N2 Hf1 O1 124.672(13)
N3 Hf1 O2 93.055(19)
N2 Hf1 O2 95.46(2)
O1 Hf1 O2 78.18(2)
N3 Hf1 C2 98.047(17)
N2 Hf1 C2 100.02(2)
O1 Hf1 C2 77.753(16)
O2 Hf1 C2 155.822(13)
O1 P1 N1 107.39(2)
O1 P1 C17 111.51(2)
N1 P1 C17 114.26(2)
O1 P1 C1 100.62(2)
N1 P1 C1 112.27(2)
C17 P1 C1 109.95(2)
P1 O1 Hf1 129.299(16)
C37 O2 C34 109.05(4)
C37 O2 Hf1 128.58(3)
C34 O2 Hf1 117.47(3)
C14 N1 C11 115.46(3)
C14 N1 P1 118.76(3)
C11 N1 P1 125.63(3)
C28 N2 C26 114.72(4)
C28 N2 Hf1 117.96(3)
C26 N2 Hf1 127.13(3)
C30 N3 C32 113.93(3)
C30 N3 Hf1 128.01(3)
C32 N3 Hf1 118.05(3)
B4 C1 C2 112.31(3)
B4 C1 B3 63.71(3)
C2 C1 B3 60.88(2)
B4 C1 B5 61.77(3)
C2 C1 B5 110.91(3)
B3 C1 B5 113.55(3)
B4 C1 B6 113.64(3)
C2 C1 B6 60.14(3)
B3 C1 B6 111.93(3)
B5 C1 B6 62.74(3)
B4 C1 P1 128.17(3)
C2 C1 P1 109.80(3)
B3 C1 P1 116.50(3)
B5 C1 P1 126.12(3)
B6 C1 P1 112.85(3)
C1 C2 B7 108.69(3)
C1 C2 B6 60.70(2)
B7 C2 B6 111.74(4)
C1 C2 B3 59.58(3)
B7 C2 B3 62.03(3)
B6 C2 B3 111.31(4)
C1 C2 B11 107.95(3)
B7 C2 B11 61.24(3)
B6 C2 B11 61.07(3)
B3 C2 B11 111.00(3)
C1 C2 Hf1 112.90(2)
B7 C2 Hf1 130.74(3)
B6 C2 Hf1 110.98(3)
B3 C2 Hf1 120.99(3)
B11 C2 Hf1 124.88(2)
N1 C11 C12 111.76(3)
N1 C11 C13 113.09(4)
C12 C11 C13 112.00(4)
N1 C14 C15 114.44(4)
N1 C14 C16 111.29(3)
C15 C14 C16 111.10(4)
C18 C17 C25 106.05(4)
C18 C17 P1 132.08(3)
C25 C17 P1 121.79(3)
C19 C18 C17 108.08(4)
C20 C19 C18 109.87(4)
C21 C20 C19 132.01(4)
C21 C20 C25 120.47(4)
C19 C20 C25 107.42(4)
C22 C21 C20 119.75(5)
C21 C22 C23 121.33(5)
C22 C23 C24 118.58(5)
C25 C24 C23 121.75(5)
C24 C25 C20 117.93(4)
C24 C25 C17 133.44(4)
C20 C25 C17 108.58(4)
C27 C26 N2 117.57(5)
C29 C28 N2 127.05(5)
N3 C30 C31 116.05(4)
C33 C32 N3 115.32(4)
C35 C34 O2 109.42(6)
C34 C35 C36 106.39(6)
C37 C36 C35 92.72(5)
C36 C37 O2 112.30(4)
C44 C38 C43 122.15(4)
C44 C38 C39 122.37(4)
C43 C38 C39 115.48(3)
C38 C39 C40 143.04(5)
C39 C40 C41 89.44(4)
C42 C41 C40 142.18(4)
C43 C42 C41 116.05(4)
C42 C43 C38 113.44(3)
C1 B3 C2 59.54(3)
C1 B3 B7 105.92(3)
C2 B3 B7 58.56(2)
C1 B3 B8 104.64(4)
C2 B3 B8 106.74(3)
B7 B3 B8 61.41(3)
C1 B3 B4 58.06(3)
C2 B3 B4 106.71(4)
B7 B3 B4 108.60(3)
B8 B3 B4 59.35(3)
C1 B4 B5 59.30(3)
C1 B4 B8 104.96(3)
B5 B4 B8 107.60(4)
C1 B4 B9 104.78(3)
B5 B4 B9 59.53(3)
B8 B4 B9 59.61(3)
C1 B4 B3 58.23(3)
B5 B4 B3 107.14(4)
B8 B4 B3 59.59(3)
B9 B4 B3 106.49(3)
C1 B5 B10 105.56(3)
C1 B5 B4 58.92(3)
B10 B5 B4 109.30(3)
C1 B5 B9 105.80(4)
B10 B5 B9 59.88(3)
B4 B5 B9 61.23(3)
C1 B5 B6 59.24(3)
B10 B5 B6 59.35(3)
B4 B5 B6 108.45(4)
B9 B5 B6 107.31(4)
C2 B6 C1 59.16(3)
C2 B6 B10 106.72(3)
C1 B6 B10 104.48(3)
C2 B6 B11 60.01(3)
C1 B6 B11 105.95(4)
B10 B6 B11 59.59(3)
C2 B6 B5 106.33(4)
C1 B6 B5 58.02(3)
B10 B6 B5 59.19(3)
B11 B6 B5 106.90(3)
C2 B7 B11 60.20(3)
C2 B7 B3 59.42(2)
B11 B7 B3 108.10(3)
C2 B7 B12 106.23(4)
B11 B7 B12 58.97(3)
B3 B7 B12 107.23(3)
C2 B7 B8 105.76(3)
B11 B7 B8 106.69(4)
B3 B7 B8 59.30(3)
B12 B7 B8 59.61(3)
B9 B8 B4 60.70(3)
B9 B8 B3 108.48(4)
B4 B8 B3 61.06(3)
B9 B8 B12 58.67(3)
B4 B8 B12 107.87(4)
B3 B8 B12 107.37(4)
B9 B8 B7 106.77(4)
B4 B8 B7 108.28(3)
B3 B8 B7 59.29(3)
B12 B8 B7 59.79(3)
B12 B9 B10 60.80(3)
B12 B9 B5 108.92(4)
B10 B9 B5 59.90(3)
B12 B9 B8 61.39(3)
B10 B9 B8 109.07(4)
B5 B9 B8 107.43(4)
B12 B9 B4 109.24(4)
B10 B9 B4 107.73(4)
B5 B9 B4 59.24(3)
B8 B9 B4 59.69(3)
B11 B10 B9 107.83(4)
B11 B10 B5 109.32(3)
B9 B10 B5 60.22(3)
B11 B10 B6 60.37(3)
B9 B10 B6 109.26(4)
B5 B10 B6 61.46(3)
B11 B10 B12 59.73(3)
B9 B10 B12 59.42(3)
B5 B10 B12 108.06(3)
B6 B10 B12 108.34(4)
C2 B11 B10 106.23(3)
C2 B11 B12 106.99(3)
B10 B11 B12 60.78(4)
C2 B11 B7 58.57(3)
B10 B11 B7 109.55(4)
B12 B11 B7 61.55(3)
C2 B11 B6 58.92(3)
B10 B11 B6 60.05(3)
B12 B11 B6 108.92(3)
B7 B11 B6 107.78(3)
B9 B12 B11 107.94(4)
B9 B12 B10 59.78(3)
B11 B12 B10 59.50(3)
B9 B12 B8 59.94(3)
B11 B12 B8 107.88(3)
B10 B12 B8 107.15(4)
B9 B12 B7 108.43(4)
B11 B12 B7 59.48(4)
B10 B12 B7 106.91(4)
B8 B12 B7 60.60(3)

loop_
_geom_bond_atom_site_label_1
_geom_bond_atom_site_label_2
_geom_bond_distance
Hf1 N3 1.9767(4)
Hf1 N2 2.0047(7)
Hf1 O1 2.0752(4)
Hf1 O2 2.2543(6)
Hf1 C2 2.3460(8)
P1 O1 1.5412(4)
P1 N1 1.6397(5)
P1 C17 1.6915(5)
P1 C1 1.8655(5)
O2 C37 1.4593(6)
O2 C34 1.4809(7)
N1 C14 1.4832(6)
N1 C11 1.5042(5)
N2 C28 1.4338(7)
N2 C26 1.5030(7)
N3 C30 1.4676(6)
N3 C32 1.4795(7)
C1 B4 1.7012(7)
C1 C2 1.7037(5)
C1 B3 1.7045(7)
C1 B5 1.7079(7)
C1 B6 1.7302(6)
C2 B7 1.7111(6)
C2 B6 1.7207(7)
C2 B3 1.7267(6)
C2 B11 1.7401(6)
C11 C12 1.5100(7)
C11 C13 1.5121(6)
C14 C15 1.5272(6)
C14 C16 1.5378(6)
C17 C18 1.4339(6)
C17 C25 1.4419(6)
C18 C19 1.4041(6)
C19 C20 1.3952(7)
C20 C21 1.3898(7)
C20 C25 1.4199(6)
C21 C22 1.3738(7)
C22 C23 1.3864(8)
C23 C24 1.4026(7)
C24 C25 1.3786(7)
C26 C27 1.3821(8)
C28 C29 1.3302(8)
C30 C31 1.4786(8)
C32 C33 1.4638(7)
C34 C35 1.3376(10)
C35 C36 1.8808(11)
C36 C37 1.4356(8)
C38 C44 1.3526(7)
C38 C43 1.3917(5)
C38 C39 1.3921(6)
C39 C40 1.3936(5)
C40 C41 1.3953(5)
C41 C42 1.3947(6)
C42 C43 1.3857(5)
B3 B7 1.7713(7)
B3 B8 1.7714(8)
B3 B4 1.7975(7)
B4 B5 1.7501(8)
B4 B8 1.7672(7)
B4 B9 1.7852(7)
B5 B10 1.7498(8)
B5 B9 1.7554(7)
B5 B6 1.7899(8)
B6 B10 1.7528(7)
B6 B11 1.7583(7)
B7 B11 1.7580(8)
B7 B12 1.7944(8)
B7 B8 1.8089(8)
B8 B9 1.7659(8)
B8 B12 1.7912(7)
B9 B12 1.7427(7)
B9 B10 1.7493(7)
B10 B11 1.7446(7)
B10 B12 1.7671(8)
B11 B12 1.7487(8)
